data_7035948
loop_
_publ_author_name
'Castellanos-Blanco, Nahury'
'Flores-Alamo, Marcos'
'Garc\'ia, Juventino J'

_publ_section_title
;
 Tandem hydrogenation and condensation of fluorinated \a,\b-unsaturated
 ketones with primary amines, catalyzed by nickel.
;
_journal_issue 35
_journal_name_full 'Dalton transactions (Cambridge, England : 2003)'
_journal_page_first 15653
_journal_page_last 15663
_journal_paper_doi 10.1039/c5dt02366a
_journal_volume 44
_journal_year 2015
_chemical_formula_moiety 'C47 H76 F6 Ni2 O P4'
_chemical_formula_sum 'C47 H76 F6 Ni2 O P4'
_chemical_formula_weight 1012.37
_chemical_name_systematic
;
 ?
;
_space_group_IT_number 14
_symmetry_cell_setting monoclinic
_symmetry_Int_Tables_number 14
_symmetry_space_group_name_Hall '-P 2ybc'
_symmetry_space_group_name_H-M 'P 1 21/c 1'
_atom_sites_solution_hydrogens geom
_audit_conform_dict_location ftp://ftp.iucr.org/pub/cif_core.dic
_audit_conform_dict_name cif_core.dic
_audit_conform_dict_version 2.4.3
_audit_creation_date 2015-06-18T22:17:00-00:00
_audit_creation_method 'WinGX routine CIF_UPDATE'
_audit_update_record
;
2015-06-19 deposited with the CCDC.
2015-07-23 downloaded from the CCDC.
;
_cell_angle_alpha 90
_cell_angle_beta 98.964(3)
_cell_angle_gamma 90
_cell_formula_units_Z 4
_cell_length_a 14.9031(5)
_cell_length_b 22.0459(6)
_cell_length_c 15.6218(7)
_cell_measurement_reflns_used 13147
_cell_measurement_temperature 130(2)
_cell_measurement_theta_max 25.9998
_cell_measurement_theta_min 3.3691
_cell_volume 5069.9(3)
_computing_cell_refinement
;
        CrysAlisPro, Agilent Technologies,
        Version 1.171.35.19 (release 27-10-2011 CrysAlis171 .NET)
        (compiled Oct 27 2011,15:02:11)
;
_computing_data_collection
;
        CrysAlisPro, Agilent Technologies,
        Version 1.171.35.19 (release 27-10-2011 CrysAlis171 .NET)
        (compiled Oct 27 2011,15:02:11)
;
_computing_data_reduction
;
        CrysAlisPro, Agilent Technologies,
        Version 1.171.35.19 (release 27-10-2011 CrysAlis171 .NET)
        (compiled Oct 27 2011,15:02:11)
;
_computing_structure_refinement 'SHELXL-2013 (Sheldrick, 2013)'
_diffrn_ambient_temperature 130(2)
_diffrn_detector_area_resol_mean 10.4685
_diffrn_measured_fraction_theta_full 0.997
_diffrn_measured_fraction_theta_max 0.998
_diffrn_measurement_device_type 'Xcalibur, Atlas, Gemini'
_diffrn_measurement_method '\w scans'
_diffrn_orient_matrix_UB_11 -0.0435615
_diffrn_orient_matrix_UB_12 -0.0029513
_diffrn_orient_matrix_UB_13 0.0124068
_diffrn_orient_matrix_UB_21 -0.0152687
_diffrn_orient_matrix_UB_22 -0.0162314
_diffrn_orient_matrix_UB_23 -0.0387569
_diffrn_orient_matrix_UB_31 0.0136537
_diffrn_orient_matrix_UB_32 -0.0276113
_diffrn_orient_matrix_UB_33 0.021493
_diffrn_radiation_monochromator graphite
_diffrn_radiation_type MoK\a
_diffrn_radiation_wavelength 0.71073
_diffrn_reflns_av_R_equivalents 0.0513
_diffrn_reflns_av_unetI/netI 0.1151
_diffrn_reflns_Laue_measured_fraction_full 0.997
_diffrn_reflns_Laue_measured_fraction_max 0.998
_diffrn_reflns_limit_h_max 18
_diffrn_reflns_limit_h_min -18
_diffrn_reflns_limit_k_max 27
_diffrn_reflns_limit_k_min -21
_diffrn_reflns_limit_l_max 19
_diffrn_reflns_limit_l_min -18
_diffrn_reflns_number 41452
_diffrn_reflns_point_group_measured_fraction_full 0.997
_diffrn_reflns_point_group_measured_fraction_max 0.998
_diffrn_reflns_theta_full 25.242
_diffrn_reflns_theta_max 26.37
_diffrn_reflns_theta_min 3.376
_exptl_absorpt_coefficient_mu 0.924
_exptl_absorpt_correction_T_max 0.909
_exptl_absorpt_correction_T_min 0.764
_exptl_absorpt_correction_type analytical
_exptl_absorpt_process_details
;
        CrysAlisPro, Agilent Technologies,
        Version 1.171.35.19 (release 27-10-2011 CrysAlis171 .NET)
        (compiled Oct 27 2011,15:02:11)
Analytical numeric absorption correction using a multifaceted crystal
                        model based on expressions derived by R.C. Clark & J.S.
        (Clark, R. C. & Reid, J. S. (1995). Acta Cryst. A51, 887-897)
;
_exptl_crystal_colour brown
_exptl_crystal_density_diffrn 1.326
_exptl_crystal_description block
_exptl_crystal_F_000 2144
_exptl_crystal_size_max 0.37
_exptl_crystal_size_mid 0.25
_exptl_crystal_size_min 0.1
_refine_diff_density_max 0.489
_refine_diff_density_min -0.51
_refine_diff_density_rms 0.066
_refine_ls_extinction_method none
_refine_ls_goodness_of_fit_ref 1.047
_refine_ls_hydrogen_treatment constr
_refine_ls_matrix_type full
_refine_ls_number_parameters 557
_refine_ls_number_reflns 10339
_refine_ls_number_restraints 0
_refine_ls_restrained_S_all 1.047
_refine_ls_R_factor_all 0.0494
_refine_ls_R_factor_gt 0.0345
_refine_ls_shift/su_max 0.002
_refine_ls_shift/su_mean 0
_refine_ls_structure_factor_coef Fsqd
_refine_ls_weighting_details 'w=1/[\s^2^(Fo^2^)+(0.0271P)^2^+1.8386P] where P=(Fo^2^+2Fc^2^)/3'
_refine_ls_weighting_scheme calc
_refine_ls_wR_factor_gt 0.0707
_refine_ls_wR_factor_ref 0.0794
_reflns_Friedel_coverage 0
_reflns_number_gt 8324
_reflns_number_total 10339
_reflns_threshold_expression 'I > 2\s(I)'
_cod_data_source_file c5dt02366a2.cif
_cod_data_source_block 2a
_cod_depositor_comments 'Adding full bibliography for 7035948--7035950.cif.'
_cod_original_sg_symbol_H-M 'P 21/c'
_cod_database_code 7035948
_shelx_estimated_absorpt_t_min 0.726
_shelx_estimated_absorpt_t_max 0.913

loop_
_symmetry_equiv_pos_as_xyz
'x, y, z'
'-x, y+1/2, -z+1/2'
'-x, -y, -z'
'x, -y-1/2, z-1/2'

loop_
_atom_site_label
_atom_site_type_symbol
_atom_site_fract_x
_atom_site_fract_y
_atom_site_fract_z
_atom_site_U_iso_or_equiv
_atom_site_adp_type
_atom_site_occupancy
_atom_site_site_symmetry_order
_atom_site_calc_flag
_atom_site_refinement_flags_posn
_atom_site_refinement_flags_adp
C1 C 0.49886(13) 0.70825(9) 0.13399(16) 0.0207(5) Uani 1 1 d . .
C2 C 0.49175(15) 0.68115(10) 0.05207(17) 0.0276(6) Uani 1 1 d . .
H2 H 0.5356 0.6517 0.0421 0.033 Uiso 1 1 calc R U
C3 C 0.42281(17) 0.69587(12) -0.01497(19) 0.0393(7) Uani 1 1 d . .
H3 H 0.4202 0.6769 -0.0699 0.047 Uiso 1 1 calc R U
C4 C 0.35785(18) 0.73820(12) -0.0017(2) 0.0474(9) Uani 1 1 d . .
H4 H 0.3103 0.7482 -0.0475 0.057 Uiso 1 1 calc R U
C5 C 0.36214(16) 0.76564(11) 0.0771(2) 0.0393(7) Uani 1 1 d . .
H5 H 0.3174 0.7947 0.0859 0.047 Uiso 1 1 calc R U
C6 C 0.43174(14) 0.75152(10) 0.14497(18) 0.0272(6) Uani 1 1 d . .
C7 C 0.97661(14) 0.60239(9) 0.24186(16) 0.0195(5) Uani 1 1 d . .
C8 C 0.97950(14) 0.59166(9) 0.15398(17) 0.0249(5) Uani 1 1 d . .
H8 H 0.9376 0.6125 0.112 0.03 Uiso 1 1 calc R U
C9 C 1.04074(15) 0.55199(10) 0.12555(19) 0.0319(6) Uani 1 1 d . .
H9 H 1.0397 0.5456 0.0652 0.038 Uiso 1 1 calc R U
C10 C 1.10328(15) 0.52173(10) 0.1850(2) 0.0344(7) Uani 1 1 d . .
H10 H 1.1458 0.4946 0.1661 0.041 Uiso 1 1 calc R U
C11 C 1.10310(15) 0.53142(10) 0.27208(19) 0.0312(6) Uani 1 1 d . .
H11 H 1.1461 0.5108 0.3132 0.037 Uiso 1 1 calc R U
C12 C 1.04135(14) 0.57077(9) 0.30137(17) 0.0237(5) Uani 1 1 d . .
C13 C 0.43278(15) 0.78381(10) 0.2283(2) 0.0340(7) Uani 1 1 d . .
C14 C 1.04559(16) 0.57835(11) 0.39621(19) 0.0340(6) Uani 1 1 d . .
C15 C 0.57255(13) 0.69067(8) 0.20412(15) 0.0173(5) Uani 1 1 d . .
H15 H 0.5795 0.7176 0.2563 0.021 Uiso 1 1 calc R U
C16 C 0.65581(13) 0.66484(8) 0.18518(15) 0.0158(4) Uani 1 1 d . .
H16 H 0.6629 0.6618 0.1227 0.019 Uiso 1 1 calc R U
C17 C 0.74001(13) 0.66888(8) 0.24877(15) 0.0150(4) Uani 1 1 d . .
C18 C 0.82403(13) 0.65568(8) 0.21328(15) 0.0161(4) Uani 1 1 d . .
H18 H 0.8158 0.6347 0.1559 0.019 Uiso 1 1 calc R U
C19 C 0.90868(13) 0.64380(8) 0.26955(15) 0.0172(5) Uani 1 1 d . .
H19 H 0.9031 0.6408 0.3324 0.021 Uiso 1 1 calc R U
C20 C 0.72160(14) 0.82645(9) 0.18813(16) 0.0229(5) Uani 1 1 d . .
H20 H 0.6769 0.7929 0.1724 0.027 Uiso 1 1 calc R U
C21 C 0.73292(16) 0.83337(10) 0.28634(17) 0.0292(6) Uani 1 1 d . .
H21A H 0.7726 0.868 0.3043 0.044 Uiso 1 1 calc R U
H21B H 0.7601 0.7964 0.314 0.044 Uiso 1 1 calc R U
H21C H 0.6734 0.8401 0.3039 0.044 Uiso 1 1 calc R U
C22 C 0.68014(16) 0.88339(10) 0.14196(19) 0.0351(6) Uani 1 1 d . .
H22A H 0.6206 0.8912 0.1589 0.053 Uiso 1 1 calc R U
H22B H 0.673 0.8773 0.0791 0.053 Uiso 1 1 calc R U
H22C H 0.7203 0.9181 0.1582 0.053 Uiso 1 1 calc R U
C23 C 0.80182(14) 0.79609(10) 0.03470(16) 0.0234(5) Uani 1 1 d . .
H23 H 0.7787 0.8364 0.0116 0.028 Uiso 1 1 calc R U
C24 C 0.72847(16) 0.74882(10) 0.00632(17) 0.0303(6) Uani 1 1 d . .
H24A H 0.7128 0.7493 -0.057 0.045 Uiso 1 1 calc R U
H24B H 0.6743 0.7583 0.0323 0.045 Uiso 1 1 calc R U
H24C H 0.7511 0.7085 0.0254 0.045 Uiso 1 1 calc R U
C25 C 0.88792(17) 0.78156(12) -0.00281(18) 0.0365(6) Uani 1 1 d . .
H25A H 0.915 0.7441 0.0234 0.055 Uiso 1 1 calc R U
H25B H 0.9313 0.815 0.0098 0.055 Uiso 1 1 calc R U
H25C H 0.8727 0.7762 -0.0657 0.055 Uiso 1 1 calc R U
C26 C 1.13209(15) 0.75962(11) 0.22606(19) 0.0321(6) Uani 1 1 d . .
H26 H 1.1738 0.7954 0.2314 0.039 Uiso 1 1 calc R U
C27 C 1.12051(17) 0.73703(12) 0.1327(2) 0.0417(7) Uani 1 1 d . .
H27A H 1.1794 0.7237 0.1191 0.063 Uiso 1 1 calc R U
H27B H 1.0969 0.77 0.0934 0.063 Uiso 1 1 calc R U
H27C H 1.0778 0.7029 0.1255 0.063 Uiso 1 1 calc R U
C28 C 1.17544(16) 0.71029(11) 0.2879(2) 0.0392(7) Uani 1 1 d . .
H28A H 1.1425 0.6721 0.2751 0.059 Uiso 1 1 calc R U
H28B H 1.1726 0.7224 0.3478 0.059 Uiso 1 1 calc R U
H28C H 1.239 0.7048 0.2805 0.059 Uiso 1 1 calc R U
C29 C 1.05315(16) 0.81103(10) 0.36923(17) 0.0315(6) Uani 1 1 d . .
H29 H 1.0617 0.7742 0.4069 0.038 Uiso 1 1 calc R U
C30 C 0.97494(18) 0.84713(12) 0.39665(19) 0.0404(7) Uani 1 1 d . .
H30A H 0.9882 0.8556 0.4589 0.061 Uiso 1 1 calc R U
H30B H 0.9187 0.8235 0.3841 0.061 Uiso 1 1 calc R U
H30C H 0.9678 0.8855 0.3646 0.061 Uiso 1 1 calc R U
C31 C 1.14099(18) 0.84816(12) 0.3884(2) 0.0452(8) Uani 1 1 d . .
H31A H 1.1339 0.886 0.3553 0.068 Uiso 1 1 calc R U
H31B H 1.1914 0.8247 0.3719 0.068 Uiso 1 1 calc R U
H31C H 1.1537 0.8575 0.4505 0.068 Uiso 1 1 calc R U
C32 C 1.00157(15) 0.85535(10) 0.19229(17) 0.0276(6) Uani 1 1 d . .
H32A H 1.0339 0.8891 0.2257 0.033 Uiso 1 1 calc R U
H32B H 1.0269 0.8511 0.1376 0.033 Uiso 1 1 calc R U
C33 C 0.90061(14) 0.87086(9) 0.17101(17) 0.0255(5) Uani 1 1 d . .
H33A H 0.8902 0.8963 0.1181 0.031 Uiso 1 1 calc R U
H33B H 0.8825 0.8947 0.2192 0.031 Uiso 1 1 calc R U
C34 C 0.35862(14) 0.54912(10) 0.22021(16) 0.0247(5) Uani 1 1 d . .
H34 H 0.3143 0.5375 0.2592 0.03 Uiso 1 1 calc R U
C35 C 0.32045(16) 0.60369(11) 0.16647(19) 0.0355(6) Uani 1 1 d . .
H35A H 0.3595 0.6129 0.1231 0.053 Uiso 1 1 calc R U
H35B H 0.3184 0.6388 0.2046 0.053 Uiso 1 1 calc R U
H35C H 0.259 0.5944 0.1372 0.053 Uiso 1 1 calc R U
C36 C 0.36909(17) 0.49577(11) 0.16084(18) 0.0352(6) Uani 1 1 d . .
H36A H 0.3108 0.4876 0.1241 0.053 Uiso 1 1 calc R U
H36B H 0.3882 0.4598 0.1959 0.053 Uiso 1 1 calc R U
H36C H 0.415 0.5055 0.1243 0.053 Uiso 1 1 calc R U
C37 C 0.43046(14) 0.61529(10) 0.37714(16) 0.0234(5) Uani 1 1 d . .
H37 H 0.397 0.6513 0.3495 0.028 Uiso 1 1 calc R U
C38 C 0.36616(18) 0.58265(11) 0.42949(19) 0.0375(6) Uani 1 1 d . .
H38A H 0.3961 0.5463 0.4565 0.056 Uiso 1 1 calc R U
H38B H 0.3106 0.571 0.3909 0.056 Uiso 1 1 calc R U
H38C H 0.3507 0.6099 0.4746 0.056 Uiso 1 1 calc R U
C39 C 0.51391(16) 0.63931(11) 0.43700(17) 0.0322(6) Uani 1 1 d . .
H39A H 0.4948 0.6689 0.4774 0.048 Uiso 1 1 calc R U
H39B H 0.555 0.6589 0.4023 0.048 Uiso 1 1 calc R U
H39C H 0.5454 0.6055 0.4697 0.048 Uiso 1 1 calc R U
C40 C 0.67752(15) 0.47320(9) 0.15482(16) 0.0239(5) Uani 1 1 d . .
H40 H 0.6976 0.4316 0.1748 0.029 Uiso 1 1 calc R U
C41 C 0.59518(17) 0.46746(11) 0.08414(18) 0.0358(6) Uani 1 1 d . .
H41A H 0.5735 0.508 0.0652 0.054 Uiso 1 1 calc R U
H41B H 0.5468 0.4455 0.1069 0.054 Uiso 1 1 calc R U
H41C H 0.6122 0.4452 0.0348 0.054 Uiso 1 1 calc R U
C42 C 0.75510(17) 0.50397(10) 0.11793(17) 0.0310(6) Uani 1 1 d . .
H42A H 0.7695 0.4805 0.0686 0.046 Uiso 1 1 calc R U
H42B H 0.8088 0.5061 0.1628 0.046 Uiso 1 1 calc R U
H42C H 0.7367 0.5451 0.0988 0.046 Uiso 1 1 calc R U
C43 C 0.75553(14) 0.51596(9) 0.32780(15) 0.0202(5) Uani 1 1 d . .
H43 H 0.7988 0.5437 0.3043 0.024 Uiso 1 1 calc R U
C44 C 0.73896(15) 0.54272(10) 0.41407(15) 0.0241(5) Uani 1 1 d . .
H44A H 0.6999 0.5154 0.4412 0.036 Uiso 1 1 calc R U
H44B H 0.7092 0.5823 0.404 0.036 Uiso 1 1 calc R U
H44C H 0.7971 0.5477 0.4524 0.036 Uiso 1 1 calc R U
C45 C 0.80237(16) 0.45396(10) 0.34119(18) 0.0327(6) Uani 1 1 d . .
H45A H 0.8599 0.4583 0.3807 0.049 Uiso 1 1 calc R U
H45B H 0.8143 0.4384 0.2853 0.049 Uiso 1 1 calc R U
H45C H 0.7628 0.4256 0.3661 0.049 Uiso 1 1 calc R U
C46 C 0.57315(15) 0.46390(9) 0.29718(16) 0.0240(5) Uani 1 1 d . .
H46A H 0.5377 0.4392 0.2508 0.029 Uiso 1 1 calc R U
H46B H 0.6104 0.436 0.3379 0.029 Uiso 1 1 calc R U
C47 C 0.50781(15) 0.49912(9) 0.34571(16) 0.0231(5) Uani 1 1 d . .
H47A H 0.5391 0.5091 0.4047 0.028 Uiso 1 1 calc R U
H47B H 0.4549 0.4732 0.3516 0.028 Uiso 1 1 calc R U
O7 O 0.73972(9) 0.68224(6) 0.32542(10) 0.0199(3) Uani 1 1 d . .
Ni1 Ni 0.90221(2) 0.72821(2) 0.22327(2) 0.01583(7) Uani 1 1 d . .
Ni2 Ni 0.58006(2) 0.60246(2) 0.23010(2) 0.01469(7) Uani 1 1 d . .
P1 P 0.82883(4) 0.80192(2) 0.15349(4) 0.01811(13) Uani 1 1 d . .
P2 P 1.02211(4) 0.78406(2) 0.25582(4) 0.02247(14) Uani 1 1 d . .
P3 P 0.46754(4) 0.57000(2) 0.28884(4) 0.01874(13) Uani 1 1 d . .
P4 P 0.64874(4) 0.51623(2) 0.24875(4) 0.01766(13) Uani 1 1 d . .
F1 F 0.43179(10) 0.74643(6) 0.29632(11) 0.0405(4) Uani 1 1 d . .
F2 F 0.50621(9) 0.81954(6) 0.24999(11) 0.0391(4) Uani 1 1 d . .
F3 F 0.36056(9) 0.82074(6) 0.22909(12) 0.0489(5) Uani 1 1 d . .
F4 F 1.11334(10) 0.54614(8) 0.44222(11) 0.0573(5) Uani 1 1 d . .
F5 F 1.05998(9) 0.63612(7) 0.42360(10) 0.0398(4) Uani 1 1 d . .
F6 F 0.96961(9) 0.56093(7) 0.42589(11) 0.0445(4) Uani 1 1 d . .

loop_
_atom_site_aniso_label
_atom_site_aniso_U_11
_atom_site_aniso_U_22
_atom_site_aniso_U_33
_atom_site_aniso_U_23
_atom_site_aniso_U_13
_atom_site_aniso_U_12
C1 0.0126(10) 0.0167(10) 0.0320(15) 0.0099(9) 0.0010(9) -0.0037(8)
C2 0.0208(12) 0.0283(12) 0.0321(16) 0.0068(10) -0.0008(10) -0.0034(10)
C3 0.0351(15) 0.0415(15) 0.0365(18) 0.0134(12) -0.0092(12) -0.0140(12)
C4 0.0252(14) 0.0436(16) 0.065(2) 0.0288(16) -0.0187(14) -0.0075(12)
C5 0.0163(12) 0.0318(14) 0.067(2) 0.0208(14) -0.0018(13) 0.0001(10)
C6 0.0128(11) 0.0193(11) 0.0490(18) 0.0127(11) 0.0028(11) -0.0029(9)
C7 0.0152(10) 0.0136(10) 0.0295(14) 0.0030(9) 0.0032(9) -0.0022(8)
C8 0.0166(11) 0.0230(11) 0.0348(16) 0.0007(10) 0.0029(10) 0.0018(9)
C9 0.0217(12) 0.0296(13) 0.0467(18) -0.0086(12) 0.0122(12) -0.0024(10)
C10 0.0202(12) 0.0204(12) 0.065(2) -0.0033(12) 0.0149(13) 0.0035(10)
C11 0.0176(12) 0.0181(11) 0.057(2) 0.0065(11) 0.0032(12) 0.0027(9)
C12 0.0149(11) 0.0180(11) 0.0372(16) 0.0067(10) 0.0007(10) -0.0005(9)
C13 0.0189(12) 0.0178(11) 0.068(2) 0.0091(12) 0.0159(12) 0.0041(9)
C14 0.0199(12) 0.0366(14) 0.0428(18) 0.0159(12) -0.0042(11) 0.0073(10)
C15 0.0153(10) 0.0116(9) 0.0248(13) 0.0024(8) 0.0019(9) -0.0013(8)
C16 0.0155(10) 0.0138(10) 0.0179(13) 0.0025(8) 0.0018(9) -0.0023(8)
C17 0.0168(10) 0.0073(9) 0.0203(13) 0.0027(8) 0.0014(9) -0.0025(8)
C18 0.0140(10) 0.0116(9) 0.0223(13) 0.0026(8) 0.0019(9) -0.0016(8)
C19 0.0139(10) 0.0148(10) 0.0231(13) 0.0054(9) 0.0038(9) -0.0001(8)
C20 0.0175(11) 0.0155(10) 0.0352(16) 0.0018(9) 0.0028(10) 0.0022(8)
C21 0.0268(12) 0.0247(12) 0.0373(17) -0.0022(10) 0.0087(11) 0.0041(10)
C22 0.0276(13) 0.0270(12) 0.0497(19) 0.0059(12) 0.0024(12) 0.0109(10)
C23 0.0219(11) 0.0226(11) 0.0248(14) 0.0099(9) 0.0012(10) 0.0001(9)
C24 0.0330(14) 0.0346(13) 0.0223(15) 0.0045(10) 0.0007(11) -0.0063(11)
C25 0.0298(14) 0.0516(16) 0.0285(16) 0.0050(12) 0.0062(11) 0.0015(12)
C26 0.0123(11) 0.0309(13) 0.0533(19) 0.0045(12) 0.0053(11) -0.0043(9)
C27 0.0259(13) 0.0442(16) 0.058(2) 0.0019(14) 0.0165(13) 0.0022(12)
C28 0.0164(12) 0.0350(14) 0.064(2) 0.0020(13) -0.0014(12) 0.0002(10)
C29 0.0296(13) 0.0271(12) 0.0348(16) 0.0019(11) -0.0044(11) -0.0063(10)
C30 0.0441(16) 0.0391(15) 0.0365(18) -0.0046(12) 0.0020(13) -0.0024(12)
C31 0.0383(15) 0.0378(15) 0.053(2) -0.0042(13) -0.0133(14) -0.0131(12)
C32 0.0219(12) 0.0211(11) 0.0391(16) 0.0061(10) 0.0028(11) -0.0072(9)
C33 0.0242(12) 0.0151(10) 0.0360(16) 0.0072(10) 0.0014(11) -0.0023(9)
C34 0.0146(11) 0.0289(12) 0.0302(15) 0.0041(10) 0.0021(10) -0.0054(9)
C35 0.0208(12) 0.0348(14) 0.0473(19) 0.0077(12) -0.0058(12) -0.0020(10)
C36 0.0264(13) 0.0342(13) 0.0415(18) -0.0026(12) -0.0062(12) -0.0060(11)
C37 0.0183(11) 0.0236(11) 0.0289(15) 0.0025(10) 0.0059(10) 0.0009(9)
C38 0.0361(14) 0.0402(14) 0.0410(18) 0.0040(12) 0.0214(13) -0.0007(12)
C39 0.0296(13) 0.0342(13) 0.0324(16) -0.0063(11) 0.0038(11) 0.0034(11)
C40 0.0270(12) 0.0160(10) 0.0282(15) -0.0031(9) 0.0023(10) 0.0025(9)
C41 0.0378(15) 0.0356(14) 0.0324(17) -0.0136(11) 0.0006(12) 0.0007(11)
C42 0.0363(14) 0.0278(12) 0.0307(16) -0.0054(11) 0.0111(12) 0.0025(11)
C43 0.0203(11) 0.0154(10) 0.0240(14) 0.0005(9) 0.0004(9) 0.0025(8)
C44 0.0226(12) 0.0236(11) 0.0249(14) -0.0006(9) -0.0002(10) 0.0011(9)
C45 0.0309(13) 0.0266(12) 0.0375(17) -0.0013(11) -0.0042(12) 0.0120(10)
C46 0.0253(12) 0.0133(10) 0.0319(15) 0.0039(9) 0.0004(10) -0.0009(9)
C47 0.0216(11) 0.0191(11) 0.0290(15) 0.0087(9) 0.0045(10) -0.0034(9)
O7 0.0186(8) 0.0207(7) 0.0198(10) -0.0015(6) 0.0011(6) 0.0006(6)
Ni1 0.01171(13) 0.01358(13) 0.02182(17) 0.00238(11) 0.00147(11) -0.00048(10)
Ni2 0.01259(13) 0.01215(13) 0.01919(17) 0.00159(10) 0.00203(11) -0.00039(10)
P1 0.0153(3) 0.0145(3) 0.0242(4) 0.0039(2) 0.0020(2) -0.0003(2)
P2 0.0145(3) 0.0197(3) 0.0321(4) 0.0030(2) 0.0004(2) -0.0034(2)
P3 0.0142(3) 0.0174(3) 0.0245(4) 0.0039(2) 0.0028(2) -0.0023(2)
P4 0.0179(3) 0.0124(3) 0.0220(3) -0.0004(2) 0.0011(2) 0.0005(2)
F1 0.0483(9) 0.0244(7) 0.0547(11) 0.0043(7) 0.0263(8) 0.0068(6)
F2 0.0220(7) 0.0261(7) 0.0709(12) -0.0058(7) 0.0122(7) -0.0017(6)
F3 0.0238(7) 0.0272(7) 0.0993(15) 0.0051(8) 0.0204(8) 0.0122(6)
F4 0.0406(9) 0.0754(12) 0.0511(12) 0.0225(9) -0.0074(8) 0.0303(8)
F5 0.0304(8) 0.0490(9) 0.0380(10) -0.0032(7) -0.0005(7) -0.0016(7)
F6 0.0307(8) 0.0573(10) 0.0464(11) 0.0246(8) 0.0088(7) 0.0010(7)

loop_
_atom_type_symbol
_atom_type_description
_atom_type_scat_dispersion_real
_atom_type_scat_dispersion_imag
_atom_type_scat_source
C C 0.0033 0.0016 'International Tables Vol C Tables 4.2.6.8 and 6.1.1.4'
H H 0 0 'International Tables Vol C Tables 4.2.6.8 and 6.1.1.4'
O O 0.0106 0.006 'International Tables Vol C Tables 4.2.6.8 and 6.1.1.4'
Ni Ni 0.3393 1.1124 'International Tables Vol C Tables 4.2.6.8 and 6.1.1.4'
P P 0.1023 0.0942 'International Tables Vol C Tables 4.2.6.8 and 6.1.1.4'
F F 0.0171 0.0103 'International Tables Vol C Tables 4.2.6.8 and 6.1.1.4'

loop_
_exptl_crystal_face_index_h
_exptl_crystal_face_index_k
_exptl_crystal_face_index_l
_exptl_crystal_face_perp_dist
1 -26 12 0.0881
0 26 -12 0.1395
-20 6 9 0.1702
20 -6 -9 0.1702
5 23 13 0.0516
-5 -23 -13 0.0516
8 -6 18 0.0676
-5 26 -10 0.1478

loop_
_geom_angle_atom_site_label_1
_geom_angle_atom_site_label_2
_geom_angle_atom_site_label_3
_geom_angle
C2 C1 C6 116.4(2)
C2 C1 C15 120.5(2)
C6 C1 C15 123.1(2)
C3 C2 C1 122.1(2)
C3 C2 H2 118.9
C1 C2 H2 118.9
C4 C3 C2 119.9(3)
C4 C3 H3 120
C2 C3 H3 120
C5 C4 C3 119.9(2)
C5 C4 H4 120.1
C3 C4 H4 120.1
C4 C5 C6 120.7(3)
C4 C5 H5 119.6
C6 C5 H5 119.6
C5 C6 C1 120.9(3)
C5 C6 C13 117.7(2)
C1 C6 C13 121.4(2)
C8 C7 C12 116.0(2)
C8 C7 C19 121.24(19)
C12 C7 C19 122.7(2)
C9 C8 C7 122.9(2)
C9 C8 H8 118.6
C7 C8 H8 118.6
C10 C9 C8 119.9(3)
C10 C9 H9 120
C8 C9 H9 120
C11 C10 C9 119.0(2)
C11 C10 H10 120.5
C9 C10 H10 120.5
C10 C11 C12 121.6(2)
C10 C11 H11 119.2
C12 C11 H11 119.2
C11 C12 C7 120.6(2)
C11 C12 C14 118.1(2)
C7 C12 C14 121.3(2)
F1 C13 F2 105.6(2)
F1 C13 F3 104.8(2)
F2 C13 F3 105.21(17)
F1 C13 C6 113.54(19)
F2 C13 C6 113.5(2)
F3 C13 C6 113.4(2)
F6 C14 F4 105.5(2)
F6 C14 F5 105.1(2)
F4 C14 F5 105.0(2)
F6 C14 C12 113.9(2)
F4 C14 C12 112.7(2)
F5 C14 C12 113.8(2)
C16 C15 C1 121.2(2)
C16 C15 Ni2 68.36(10)
C1 C15 Ni2 114.85(14)
C16 C15 H15 114.8
C1 C15 H15 114.8
Ni2 C15 H15 114.8
C15 C16 C17 120.5(2)
C15 C16 Ni2 69.10(11)
C17 C16 Ni2 106.00(14)
C15 C16 H16 116.9
C17 C16 H16 116.9
Ni2 C16 H16 116.9
O7 C17 C18 122.92(18)
O7 C17 C16 122.41(19)
C18 C17 C16 114.67(19)
C19 C18 C17 121.3(2)
C19 C18 Ni1 69.47(11)
C17 C18 Ni1 109.65(13)
C19 C18 H18 115.8
C17 C18 H18 115.8
Ni1 C18 H18 115.8
C18 C19 C7 120.5(2)
C18 C19 Ni1 67.78(10)
C7 C19 Ni1 117.87(15)
C18 C19 H19 114.3
C7 C19 H19 114.3
Ni1 C19 H19 114.3
C21 C20 C22 111.45(19)
C21 C20 P1 111.05(15)
C22 C20 P1 114.00(17)
C21 C20 H20 106.6
C22 C20 H20 106.6
P1 C20 H20 106.6
C20 C21 H21A 109.5
C20 C21 H21B 109.5
H21A C21 H21B 109.5
C20 C21 H21C 109.5
H21A C21 H21C 109.5
H21B C21 H21C 109.5
C20 C22 H22A 109.5
C20 C22 H22B 109.5
H22A C22 H22B 109.5
C20 C22 H22C 109.5
H22A C22 H22C 109.5
H22B C22 H22C 109.5
C25 C23 C24 110.6(2)
C25 C23 P1 109.69(16)
C24 C23 P1 112.02(16)
C25 C23 H23 108.1
C24 C23 H23 108.1
P1 C23 H23 108.1
C23 C24 H24A 109.5
C23 C24 H24B 109.5
H24A C24 H24B 109.5
C23 C24 H24C 109.5
H24A C24 H24C 109.5
H24B C24 H24C 109.5
C23 C25 H25A 109.5
C23 C25 H25B 109.5
H25A C25 H25B 109.5
C23 C25 H25C 109.5
H25A C25 H25C 109.5
H25B C25 H25C 109.5
C27 C26 C28 110.2(2)
C27 C26 P2 111.24(16)
C28 C26 P2 110.58(18)
C27 C26 H26 108.2
C28 C26 H26 108.2
P2 C26 H26 108.2
C26 C27 H27A 109.5
C26 C27 H27B 109.5
H27A C27 H27B 109.5
C26 C27 H27C 109.5
H27A C27 H27C 109.5
H27B C27 H27C 109.5
C26 C28 H28A 109.5
C26 C28 H28B 109.5
H28A C28 H28B 109.5
C26 C28 H28C 109.5
H28A C28 H28C 109.5
H28B C28 H28C 109.5
C30 C29 C31 109.4(2)
C30 C29 P2 110.30(17)
C31 C29 P2 115.8(2)
C30 C29 H29 107
C31 C29 H29 107
P2 C29 H29 107
C29 C30 H30A 109.5
C29 C30 H30B 109.5
H30A C30 H30B 109.5
C29 C30 H30C 109.5
H30A C30 H30C 109.5
H30B C30 H30C 109.5
C29 C31 H31A 109.5
C29 C31 H31B 109.5
H31A C31 H31B 109.5
C29 C31 H31C 109.5
H31A C31 H31C 109.5
H31B C31 H31C 109.5
C33 C32 P2 112.34(15)
C33 C32 H32A 109.1
P2 C32 H32A 109.1
C33 C32 H32B 109.1
P2 C32 H32B 109.1
H32A C32 H32B 107.9
C32 C33 P1 111.99(14)
C32 C33 H33A 109.2
P1 C33 H33A 109.2
C32 C33 H33B 109.2
P1 C33 H33B 109.2
H33A C33 H33B 107.9
C36 C34 C35 109.8(2)
C36 C34 P3 112.33(16)
C35 C34 P3 109.85(15)
C36 C34 H34 108.2
C35 C34 H34 108.2
P3 C34 H34 108.2
C34 C35 H35A 109.5
C34 C35 H35B 109.5
H35A C35 H35B 109.5
C34 C35 H35C 109.5
H35A C35 H35C 109.5
H35B C35 H35C 109.5
C34 C36 H36A 109.5
C34 C36 H36B 109.5
H36A C36 H36B 109.5
C34 C36 H36C 109.5
H36A C36 H36C 109.5
H36B C36 H36C 109.5
C39 C37 C38 110.7(2)
C39 C37 P3 109.44(15)
C38 C37 P3 115.31(16)
C39 C37 H37 107
C38 C37 H37 107
P3 C37 H37 107
C37 C38 H38A 109.5
C37 C38 H38B 109.5
H38A C38 H38B 109.5
C37 C38 H38C 109.5
H38A C38 H38C 109.5
H38B C38 H38C 109.5
C37 C39 H39A 109.5
C37 C39 H39B 109.5
H39A C39 H39B 109.5
C37 C39 H39C 109.5
H39A C39 H39C 109.5
H39B C39 H39C 109.5
C41 C40 C42 109.6(2)
C41 C40 P4 110.91(16)
C42 C40 P4 110.69(15)
C41 C40 H40 108.5
C42 C40 H40 108.5
P4 C40 H40 108.5
C40 C41 H41A 109.5
C40 C41 H41B 109.5
H41A C41 H41B 109.5
C40 C41 H41C 109.5
H41A C41 H41C 109.5
H41B C41 H41C 109.5
C40 C42 H42A 109.5
C40 C42 H42B 109.5
H42A C42 H42B 109.5
C40 C42 H42C 109.5
H42A C42 H42C 109.5
H42B C42 H42C 109.5
C44 C43 C45 110.90(19)
C44 C43 P4 110.26(14)
C45 C43 P4 114.73(15)
C44 C43 H43 106.8
C45 C43 H43 106.8
P4 C43 H43 106.8
C43 C44 H44A 109.5
C43 C44 H44B 109.5
H44A C44 H44B 109.5
C43 C44 H44C 109.5
H44A C44 H44C 109.5
H44B C44 H44C 109.5
C43 C45 H45A 109.5
C43 C45 H45B 109.5
H45A C45 H45B 109.5
C43 C45 H45C 109.5
H45A C45 H45C 109.5
H45B C45 H45C 109.5
C47 C46 P4 111.06(14)
C47 C46 H46A 109.4
P4 C46 H46A 109.4
C47 C46 H46B 109.4
P4 C46 H46B 109.4
H46A C46 H46B 108
C46 C47 P3 111.92(16)
C46 C47 H47A 109.2
P3 C47 H47A 109.2
C46 C47 H47B 109.2
P3 C47 H47B 109.2
H47A C47 H47B 107.9
C18 Ni1 C19 42.75(8)
C18 Ni1 P1 108.93(6)
C19 Ni1 P1 151.48(6)
C18 Ni1 P2 159.50(6)
C19 Ni1 P2 117.02(6)
P1 Ni1 P2 91.44(2)
C16 Ni2 C15 42.54(8)
C16 Ni2 P3 155.18(6)
C15 Ni2 P3 112.91(6)
C16 Ni2 P4 112.08(6)
C15 Ni2 P4 154.27(6)
P3 Ni2 P4 91.96(2)
C23 P1 C20 104.63(11)
C23 P1 C33 103.68(11)
C20 P1 C33 102.85(10)
C23 P1 Ni1 118.08(7)
C20 P1 Ni1 117.79(8)
C33 P1 Ni1 107.91(7)
C26 P2 C29 103.52(12)
C26 P2 C32 100.99(11)
C29 P2 C32 103.56(11)
C26 P2 Ni1 120.40(8)
C29 P2 Ni1 118.68(8)
C32 P2 Ni1 107.12(7)
C47 P3 C37 102.09(11)
C47 P3 C34 104.87(10)
C37 P3 C34 103.16(10)
C47 P3 Ni2 105.61(7)
C37 P3 Ni2 118.65(7)
C34 P3 Ni2 120.27(8)
C40 P4 C46 103.58(10)
C40 P4 C43 104.18(10)
C46 P4 C43 103.83(10)
C40 P4 Ni2 120.52(8)
C46 P4 Ni2 107.32(7)
C43 P4 Ni2 115.61(7)

loop_
_geom_bond_atom_site_label_1
_geom_bond_atom_site_label_2
_geom_bond_distance
C1 C2 1.401(3)
C1 C6 1.412(3)
C1 C15 1.477(3)
C2 C3 1.386(3)
C2 H2 0.95
C3 C4 1.383(4)
C3 H3 0.95
C4 C5 1.364(4)
C4 H4 0.95
C5 C6 1.398(3)
C5 H5 0.95
C6 C13 1.482(4)
C7 C8 1.400(3)
C7 C12 1.415(3)
C7 C19 1.477(3)
C8 C9 1.386(3)
C8 H8 0.95
C9 C10 1.381(4)
C9 H9 0.95
C10 C11 1.378(4)
C10 H10 0.95
C11 C12 1.393(3)
C11 H11 0.95
C12 C14 1.483(4)
C13 F1 1.346(3)
C13 F2 1.348(3)
C13 F3 1.351(3)
C14 F6 1.345(3)
C14 F4 1.347(3)
C14 F5 1.350(3)
C15 C16 1.437(3)
C15 Ni2 1.9860(19)
C15 H15 1
C16 C17 1.477(3)
C16 Ni2 1.9760(19)
C16 H16 1
C17 O7 1.234(3)
C17 C18 1.475(3)
C18 C19 1.445(3)
C18 Ni1 1.9703(18)
C18 H18 1
C19 Ni1 1.9933(19)
C19 H19 1
C20 C21 1.525(4)
C20 C22 1.529(3)
C20 P1 1.846(2)
C20 H20 1
C21 H21A 0.98
C21 H21B 0.98
C21 H21C 0.98
C22 H22A 0.98
C22 H22B 0.98
C22 H22C 0.98
C23 C25 1.525(3)
C23 C24 1.525(3)
C23 P1 1.841(2)
C23 H23 1
C24 H24A 0.98
C24 H24B 0.98
C24 H24C 0.98
C25 H25A 0.98
C25 H25B 0.98
C25 H25C 0.98
C26 C27 1.526(4)
C26 C28 1.529(3)
C26 P2 1.852(2)
C26 H26 1
C27 H27A 0.98
C27 H27B 0.98
C27 H27C 0.98
C28 H28A 0.98
C28 H28B 0.98
C28 H28C 0.98
C29 C30 1.527(4)
C29 C31 1.533(3)
C29 P2 1.858(3)
C29 H29 1
C30 H30A 0.98
C30 H30B 0.98
C30 H30C 0.98
C31 H31A 0.98
C31 H31B 0.98
C31 H31C 0.98
C32 C33 1.528(3)
C32 P2 1.858(2)
C32 H32A 0.99
C32 H32B 0.99
C33 P1 1.854(2)
C33 H33A 0.99
C33 H33B 0.99
C34 C36 1.521(3)
C34 C35 1.525(3)
C34 P3 1.858(2)
C34 H34 1
C35 H35A 0.98
C35 H35B 0.98
C35 H35C 0.98
C36 H36A 0.98
C36 H36B 0.98
C36 H36C 0.98
C37 C39 1.529(3)
C37 C38 1.533(3)
C37 P3 1.855(2)
C37 H37 1
C38 H38A 0.98
C38 H38B 0.98
C38 H38C 0.98
C39 H39A 0.98
C39 H39B 0.98
C39 H39C 0.98
C40 C41 1.523(3)
C40 C42 1.529(3)
C40 P4 1.853(2)
C40 H40 1
C41 H41A 0.98
C41 H41B 0.98
C41 H41C 0.98
C42 H42A 0.98
C42 H42B 0.98
C42 H42C 0.98
C43 C44 1.526(3)
C43 C45 1.534(3)
C43 P4 1.856(2)
C43 H43 1
C44 H44A 0.98
C44 H44B 0.98
C44 H44C 0.98
C45 H45A 0.98
C45 H45B 0.98
C45 H45C 0.98
C46 C47 1.535(3)
C46 P4 1.854(2)
C46 H46A 0.99
C46 H46B 0.99
C47 P3 1.851(2)
C47 H47A 0.99
C47 H47B 0.99
Ni1 P1 2.1572(6)
Ni1 P2 2.1644(6)
Ni2 P3 2.1554(6)
Ni2 P4 2.1572(6)

loop_
_geom_torsion_atom_site_label_1
_geom_torsion_atom_site_label_2
_geom_torsion_atom_site_label_3
_geom_torsion_atom_site_label_4
_geom_torsion
C6 C1 C2 C3 0.1(3)
C15 C1 C2 C3 179.1(2)
C1 C2 C3 C4 -0.5(4)
C2 C3 C4 C5 0.4(4)
C3 C4 C5 C6 0.1(4)
C4 C5 C6 C1 -0.5(3)
C4 C5 C6 C13 179.1(2)
C2 C1 C6 C5 0.4(3)
C15 C1 C6 C5 -178.6(2)
C2 C1 C6 C13 -179.2(2)
C15 C1 C6 C13 1.8(3)
C12 C7 C8 C9 0.8(3)
C19 C7 C8 C9 -178.36(19)
C7 C8 C9 C10 -0.9(3)
C8 C9 C10 C11 0.4(3)
C9 C10 C11 C12 0.2(3)
C10 C11 C12 C7 -0.2(3)
C10 C11 C12 C14 179.7(2)
C8 C7 C12 C11 -0.3(3)
C19 C7 C12 C11 178.93(19)
C8 C7 C12 C14 179.8(2)
C19 C7 C12 C14 -1.0(3)
C5 C6 C13 F1 123.8(2)
C1 C6 C13 F1 -56.6(3)
C5 C6 C13 F2 -115.7(2)
C1 C6 C13 F2 63.9(3)
C5 C6 C13 F3 4.3(3)
C1 C6 C13 F3 -176.13(18)
C11 C12 C14 F6 -118.1(2)
C7 C12 C14 F6 61.9(3)
C11 C12 C14 F4 2.0(3)
C7 C12 C14 F4 -178.00(19)
C11 C12 C14 F5 121.5(2)
C7 C12 C14 F5 -58.6(3)
C2 C1 C15 C16 23.9(3)
C6 C1 C15 C16 -157.19(19)
C2 C1 C15 Ni2 -54.9(2)
C6 C1 C15 Ni2 124.05(18)
C1 C15 C16 C17 156.49(18)
Ni2 C15 C16 C17 -96.74(17)
C1 C15 C16 Ni2 -106.77(18)
C15 C16 C17 O7 15.6(3)
Ni2 C16 C17 O7 -59.3(2)
C15 C16 C17 C18 -164.43(17)
Ni2 C16 C17 C18 120.74(15)
O7 C17 C18 C19 14.6(3)
C16 C17 C18 C19 -165.39(17)
O7 C17 C18 Ni1 -62.8(2)
C16 C17 C18 Ni1 117.25(15)
C17 C18 C19 C7 148.68(18)
Ni1 C18 C19 C7 -110.21(18)
C17 C18 C19 Ni1 -101.11(17)
C8 C7 C19 C18 24.3(3)
C12 C7 C19 C18 -154.86(19)
C8 C7 C19 Ni1 -55.0(2)
C12 C7 C19 Ni1 125.81(19)
P2 C32 C33 P1 -33.7(2)
P4 C46 C47 P3 37.9(2)
C25 C23 P1 C20 174.89(16)
C24 C23 P1 C20 -61.84(18)
C25 C23 P1 C33 67.42(17)
C24 C23 P1 C33 -169.31(16)
C25 C23 P1 Ni1 -51.84(17)
C24 C23 P1 Ni1 71.44(17)
C21 C20 P1 C23 179.93(15)
C22 C20 P1 C23 -53.19(19)
C21 C20 P1 C33 -71.99(17)
C22 C20 P1 C33 54.9(2)
C21 C20 P1 Ni1 46.49(17)
C22 C20 P1 Ni1 173.37(14)
C32 C33 P1 C23 -100.77(19)
C32 C33 P1 C20 150.43(18)
C32 C33 P1 Ni1 25.2(2)
C27 C26 P2 C29 -178.62(17)
C28 C26 P2 C29 58.53(19)
C27 C26 P2 C32 -71.63(19)
C28 C26 P2 C32 165.53(18)
C27 C26 P2 Ni1 45.9(2)
C28 C26 P2 Ni1 -76.97(19)
C30 C29 P2 C26 166.08(17)
C31 C29 P2 C26 41.1(2)
C30 C29 P2 C32 61.02(19)
C31 C29 P2 C32 -63.9(2)
C30 C29 P2 Ni1 -57.47(19)
C31 C29 P2 Ni1 177.57(15)
C33 C32 P2 C26 154.25(18)
C33 C32 P2 C29 -98.78(19)
C33 C32 P2 Ni1 27.4(2)
C46 C47 P3 C37 -158.95(16)
C46 C47 P3 C34 93.73(17)
C46 C47 P3 Ni2 -34.28(17)
C39 C37 P3 C47 74.73(17)
C38 C37 P3 C47 -50.77(19)
C39 C37 P3 C34 -176.64(16)
C38 C37 P3 C34 57.86(19)
C39 C37 P3 Ni2 -40.78(18)
C38 C37 P3 Ni2 -166.27(15)
C36 C34 P3 C47 -54.9(2)
C35 C34 P3 C47 -177.45(18)
C36 C34 P3 C37 -161.42(17)
C35 C34 P3 C37 76.02(19)
C36 C34 P3 Ni2 63.62(18)
C35 C34 P3 Ni2 -58.93(19)
C41 C40 P4 C46 69.91(18)
C42 C40 P4 C46 -168.25(16)
C41 C40 P4 C43 178.25(17)
C42 C40 P4 C43 -59.91(18)
C41 C40 P4 Ni2 -49.96(19)
C42 C40 P4 Ni2 71.88(17)
C47 C46 P4 C40 -153.07(16)
C47 C46 P4 C43 98.33(17)
C47 C46 P4 Ni2 -24.56(18)
C44 C43 P4 C40 -172.47(15)
C45 C43 P4 C40 -46.4(2)
C44 C43 P4 C46 -64.32(16)
C45 C43 P4 C46 61.7(2)
C44 C43 P4 Ni2 52.95(16)
C45 C43 P4 Ni2 179.01(15)
